data_4022811
loop_
_publ_author_name
'Evgeny A. Katayev'
'Nikolay V. Boev'
'Victor N. Khrustalev'
'Yuri A. Ustynyuk'
'I. G. Tananaev'
'Jonathan L. Sessler'

_publ_section_title
;
 Bipyrrole- and Dipyrromethane-Based Amido-imine Hybrid
 Macrocycles. New Receptors for Oxoanions
;
_journal_name_full 'Journal of Organic Chemistry'
_journal_page_first 2886
_journal_page_last 2896
_journal_paper_doi 10.1021/jo0624849
_journal_volume 72
_journal_year 2007
_chemical_formula_moiety 'C69 H68 N8 O2, 4(C2 H6 O S)'
_chemical_formula_sum 'C77 H92 N8 O6 S4'
_chemical_formula_weight 1353.83
_chemical_name_systematic
; 
 ? 
;
_space_group_IT_number 2
_symmetry_cell_setting triclinic
_symmetry_space_group_name_Hall '-P 1'
_symmetry_space_group_name_H-M 'P -1'
_atom_sites_solution_hydrogens geom
_atom_sites_solution_primary direct
_atom_sites_solution_secondary difmap
_audit_creation_method SHELXL-97
_cell_angle_alpha 95.734(5)
_cell_angle_beta 103.590(5)
_cell_angle_gamma 110.139(5)
_cell_formula_units_Z 2
_cell_length_a 13.6128(17)
_cell_length_b 14.7819(19)
_cell_length_c 19.996(3)
_cell_measurement_reflns_used 1407
_cell_measurement_temperature 100(2)
_cell_measurement_theta_max 22.4
_cell_measurement_theta_min 2.2
_cell_volume 3599.1(9)
_computing_cell_refinement 'SAINTPlus (Bruker, 1998a)'
_computing_data_collection 'SMART (Bruker, 1998b)'
_computing_data_reduction 'SAINTPlus (Bruker, 1998a)'
_computing_molecular_graphics 'SHELXTL, v. 5.10 (Sheldrick, 1998b)'
_computing_publication_material 'SHELXTL, v. 5.10 (Sheldrick, 1998b)'
_computing_structure_refinement 'SHELXTL, v. 5.10 (Sheldrick, 1998b)'
_computing_structure_solution 'SHELXTL, v. 5.10 (Sheldrick, 1998b)'
_diffrn_ambient_temperature 100(2)
_diffrn_measured_fraction_theta_full 0.989
_diffrn_measured_fraction_theta_max 0.989
_diffrn_measurement_device_type 'Bruker SMART 1000 CCD area detector'
_diffrn_measurement_method 'phi and omega scans'
_diffrn_radiation_monochromator graphite
_diffrn_radiation_source 'normal-focus sealed tube'
_diffrn_radiation_type MoK\a
_diffrn_radiation_wavelength 0.71073
_diffrn_reflns_av_R_equivalents 0.0660
_diffrn_reflns_av_sigmaI/netI 0.2188
_diffrn_reflns_limit_h_max 16
_diffrn_reflns_limit_h_min -16
_diffrn_reflns_limit_k_max 18
_diffrn_reflns_limit_k_min -18
_diffrn_reflns_limit_l_max 24
_diffrn_reflns_limit_l_min -24
_diffrn_reflns_number 34905
_diffrn_reflns_theta_full 26.14
_diffrn_reflns_theta_max 26.14
_diffrn_reflns_theta_min 1.50
_exptl_absorpt_coefficient_mu 0.190
_exptl_absorpt_correction_T_max 0.993
_exptl_absorpt_correction_T_min 0.969
_exptl_absorpt_correction_type multi-scan
_exptl_absorpt_process_details 'SADABS (Sheldrick, 1998a)'
_exptl_crystal_colour 'light yellow'
_exptl_crystal_density_diffrn 1.249
_exptl_crystal_density_meas 0
_exptl_crystal_density_method 'not measured'
_exptl_crystal_description plate
_exptl_crystal_F_000 1444
_exptl_crystal_size_max 0.18
_exptl_crystal_size_mid 0.15
_exptl_crystal_size_min 0.05
_refine_diff_density_max 0.966
_refine_diff_density_min -0.982
_refine_diff_density_rms 0.084
_refine_ls_extinction_method none
_refine_ls_goodness_of_fit_ref 1.005
_refine_ls_hydrogen_treatment constr
_refine_ls_matrix_type full
_refine_ls_number_parameters 850
_refine_ls_number_reflns 14202
_refine_ls_number_restraints 24
_refine_ls_restrained_S_all 1.012
_refine_ls_R_factor_all 0.2172
_refine_ls_R_factor_gt 0.0792
_refine_ls_shift/su_max 0.000
_refine_ls_shift/su_mean 0.000
_refine_ls_structure_factor_coef Fsqd
_refine_ls_weighting_details 'calc w=1/[\s^2^(Fo^2^)+(0.0400P)^2^+0.4000P] where P=(Fo^2^+2Fc^2^)/3'
_refine_ls_weighting_scheme calc
_refine_ls_wR_factor_gt 0.1368
_refine_ls_wR_factor_ref 0.1598
_reflns_number_gt 5683
_reflns_number_total 14202
_reflns_threshold_expression I>2\s(I)
_cod_data_source_file jo0624849si20061204_055633.cif
_cod_data_source_block dp1-dp1
_cod_depositor_comments
;
The following automatic conversions were performed:
'_symmetry_cell_setting' value 'Triclinic' changed to 'triclinic'
according to '/home/saulius/struct/CIF-dictionaries/cif_core.dic'
dictionary named 'cif_core.dic' version 2.4.1 from 2010-06-29.

Automatic conversion script
Id: cif_fix_enum 1527 2010-12-29 10:47:43Z saulius 
;
_cod_database_code 4022811

loop_
_symmetry_equiv_pos_as_xyz
'x, y, z'
'-x, -y, -z'

loop_
_atom_site_label
_atom_site_type_symbol
_atom_site_fract_x
_atom_site_fract_y
_atom_site_fract_z
_atom_site_U_iso_or_equiv
_atom_site_adp_type
_atom_site_occupancy
_atom_site_symmetry_multiplicity
_atom_site_calc_flag
_atom_site_refinement_flags
_atom_site_disorder_assembly
_atom_site_disorder_group
O1 O 0.0121(3) 0.8325(2) 0.75378(17) 0.0283(8) Uani 1 1 d . . .
O2 O 0.3396(3) 0.4421(2) 0.50693(17) 0.0396(10) Uani 1 1 d . . .
N1 N 0.2602(3) 0.8254(3) 0.72299(18) 0.0152(9) Uani 1 1 d . . .
H1A H 0.2787 0.7858 0.7489 0.018 Uiso 1 1 calc R . .
N2 N 0.1328(3) 0.7762(3) 0.81867(18) 0.0191(9) Uani 1 1 d . . .
H2A H 0.1928 0.7651 0.8206 0.023 Uiso 1 1 calc R . .
N3 N 0.2602(3) 0.7738(3) 0.93917(19) 0.0184(9) Uani 1 1 d . . .
H3A H 0.2784 0.7527 0.9030 0.022 Uiso 1 1 calc R . .
N4 N 0.4763(3) 0.8173(3) 0.94206(18) 0.0183(9) Uani 1 1 d . . .
H4A H 0.4297 0.7756 0.9039 0.022 Uiso 1 1 calc R . .
N5 N 0.6172(3) 0.6593(3) 0.84500(19) 0.0187(9) Uani 1 1 d . . .
H5A H 0.6116 0.6758 0.8036 0.022 Uiso 1 1 calc R . .
N6 N 0.5804(3) 0.4990(3) 0.7387(2) 0.0215(9) Uani 1 1 d . . .
H6A H 0.5899 0.5575 0.7287 0.026 Uiso 1 1 calc R . .
N7 N 0.4737(3) 0.5065(3) 0.61071(19) 0.0227(10) Uani 1 1 d . . .
H7A H 0.5119 0.5600 0.6432 0.027 Uiso 1 1 calc R . .
N8 N 0.4127(3) 0.6782(3) 0.61838(19) 0.0201(9) Uani 1 1 d . . .
H8A H 0.4719 0.6889 0.6526 0.024 Uiso 1 1 calc R . .
C1 C 0.3123(4) 0.8672(3) 0.6761(2) 0.0171(11) Uani 1 1 d . . .
C2 C 0.2617(4) 0.9270(3) 0.6476(2) 0.0184(11) Uani 1 1 d . . .
C3 C 0.1731(4) 0.9176(3) 0.6765(2) 0.0174(11) Uani 1 1 d . . .
C4 C 0.1746(4) 0.8547(3) 0.7233(2) 0.0175(11) Uani 1 1 d . . .
C5 C 0.0991(4) 0.8222(3) 0.7659(2) 0.0164(11) Uani 1 1 d . . .
C6 C 0.0793(4) 0.7456(3) 0.8695(2) 0.0183(11) Uani 1 1 d . . .
C7 C 0.1502(4) 0.7474(3) 0.9345(2) 0.0175(11) Uani 1 1 d . . .
C8 C 0.1054(4) 0.7188(3) 0.9882(2) 0.0182(11) Uani 1 1 d . . .
H8B H 0.1519 0.7200 1.0322 0.022 Uiso 1 1 calc R . .
C9 C -0.0061(4) 0.6886(3) 0.9788(3) 0.0244(12) Uani 1 1 d . . .
H9A H -0.0361 0.6697 1.0160 0.029 Uiso 1 1 calc R . .
C10 C -0.0734(4) 0.6865(3) 0.9141(3) 0.0236(12) Uani 1 1 d . . .
H10A H -0.1501 0.6648 0.9070 0.028 Uiso 1 1 calc R . .
C11 C -0.0312(4) 0.7152(3) 0.8599(2) 0.0220(11) Uani 1 1 d . . .
H11A H -0.0783 0.7141 0.8161 0.026 Uiso 1 1 calc R . .
C12 C 0.3363(4) 0.8281(3) 0.9945(2) 0.0185(11) Uani 1 1 d . . .
H12A H 0.3175 0.8518 1.0336 0.022 Uiso 1 1 calc R . .
C13 C 0.4484(4) 0.8533(3) 0.9978(2) 0.0198(11) Uani 1 1 d . . .
C14 C 0.5455(4) 0.9172(3) 1.0478(2) 0.0186(11) Uani 1 1 d . . .
C15 C 0.6330(3) 0.9186(3) 1.0213(2) 0.0172(11) Uani 1 1 d . . .
C16 C 0.5891(4) 0.8569(3) 0.9552(2) 0.0171(11) Uani 1 1 d . . .
C17 C 0.6363(4) 0.8238(3) 0.9018(2) 0.0195(11) Uani 1 1 d . . .
H17A H 0.5827 0.8156 0.8557 0.023 Uiso 1 1 calc R . .
C18 C 0.6349(3) 0.7206(3) 0.9057(2) 0.0181(11) Uani 1 1 d . . .
C19 C 0.6401(4) 0.6677(3) 0.9599(2) 0.0208(11) Uani 1 1 d . . .
C20 C 0.6224(3) 0.5709(3) 0.9290(2) 0.0175(11) Uani 1 1 d . . .
C21 C 0.6092(3) 0.5668(3) 0.8577(2) 0.0169(11) Uani 1 1 d . . .
C22 C 0.5876(4) 0.4880(3) 0.8022(2) 0.0228(12) Uani 1 1 d . . .
H22A H 0.5781 0.4248 0.8127 0.027 Uiso 1 1 calc R . .
C23 C 0.5580(4) 0.4209(3) 0.6854(3) 0.0223(12) Uani 1 1 d . . .
C24 C 0.5027(4) 0.4243(3) 0.6175(3) 0.0238(12) Uani 1 1 d . . .
C25 C 0.4762(4) 0.3466(4) 0.5609(3) 0.0298(13) Uani 1 1 d . . .
H25A H 0.4411 0.3493 0.5145 0.036 Uiso 1 1 calc R . .
C26 C 0.5024(4) 0.2664(4) 0.5743(3) 0.0333(13) Uani 1 1 d . . .
H26A H 0.4807 0.2119 0.5371 0.040 Uiso 1 1 calc R . .
C27 C 0.5587(4) 0.2638(4) 0.6398(3) 0.0358(14) Uani 1 1 d . . .
H27A H 0.5776 0.2087 0.6472 0.043 Uiso 1 1 calc R . .
C28 C 0.5882(4) 0.3403(3) 0.6952(3) 0.0298(13) Uani 1 1 d . . .
H28A H 0.6293 0.3385 0.7403 0.036 Uiso 1 1 calc R . .
C29 C 0.3912(4) 0.5102(3) 0.5580(2) 0.0232(12) Uani 1 1 d . . .
C30 C 0.3611(4) 0.5958(3) 0.5653(2) 0.0200(11) Uani 1 1 d . . .
C31 C 0.2733(4) 0.6087(3) 0.5219(2) 0.0223(12) Uani 1 1 d . . .
C32 C 0.2711(4) 0.6995(3) 0.5499(2) 0.0199(11) Uani 1 1 d . . .
C33 C 0.3584(4) 0.7412(3) 0.6101(2) 0.0198(11) Uani 1 1 d . . .
C34 C 0.4025(4) 0.8361(3) 0.6634(2) 0.0189(11) Uani 1 1 d . . .
H34A H 0.4354 0.8203 0.7087 0.023 Uiso 1 1 calc R . .
C35 C 0.2936(4) 0.9929(3) 0.5966(2) 0.0274(12) Uani 1 1 d . . .
H35A H 0.3563 0.9856 0.5841 0.041 Uiso 1 1 calc R . .
H35B H 0.3132 1.0614 0.6186 0.041 Uiso 1 1 calc R . .
H35C H 0.2319 0.9742 0.5542 0.041 Uiso 1 1 calc R . .
C36 C 0.0956(4) 0.9675(3) 0.6591(2) 0.0245(12) Uani 1 1 d . . .
C37 C 0.0249(5) 0.9443(5) 0.5926(3) 0.0556(19) Uani 1 1 d . . .
H37A H 0.0267 0.8965 0.5579 0.067 Uiso 1 1 calc R . .
C38 C -0.0492(5) 0.9897(5) 0.5753(3) 0.062(2) Uani 1 1 d . . .
H38A H -0.0988 0.9719 0.5295 0.074 Uiso 1 1 calc R . .
C39 C -0.0503(5) 1.0595(5) 0.6242(4) 0.0525(18) Uani 1 1 d . . .
H39A H -0.0986 1.0926 0.6118 0.063 Uiso 1 1 calc R . .
C40 C 0.0170(4) 1.0825(4) 0.6907(3) 0.0437(16) Uani 1 1 d . . .
H40A H 0.0137 1.1295 0.7252 0.052 Uiso 1 1 calc R . .
C41 C 0.0900(4) 1.0373(4) 0.7079(3) 0.0359(14) Uani 1 1 d . . .
H41A H 0.1377 1.0545 0.7543 0.043 Uiso 1 1 calc R . .
C42 C 0.5566(4) 0.9701(3) 1.1189(2) 0.0233(12) Uani 1 1 d . . .
H42A H 0.4884 0.9809 1.1180 0.028 Uiso 1 1 calc R . .
H42B H 0.6171 1.0353 1.1301 0.028 Uiso 1 1 calc R . .
C43 C 0.5795(4) 0.9117(3) 1.1771(2) 0.0277(12) Uani 1 1 d . . .
H43A H 0.6439 0.8959 1.1751 0.033 Uiso 1 1 calc R . .
H43B H 0.5975 0.9537 1.2235 0.033 Uiso 1 1 calc R . .
C44 C 0.4843(4) 0.8179(4) 1.1701(3) 0.0435(16) Uani 1 1 d . . .
H44A H 0.5038 0.7834 1.2073 0.065 Uiso 1 1 calc R . .
H44B H 0.4659 0.7760 1.1242 0.065 Uiso 1 1 calc R . .
H44C H 0.4212 0.8332 1.1743 0.065 Uiso 1 1 calc R . .
C45 C 0.7517(3) 0.9769(3) 1.0577(2) 0.0232(12) Uani 1 1 d . . .
H45A H 0.7956 0.9657 1.0277 0.035 Uiso 1 1 calc R . .
H45B H 0.7726 0.9560 1.1021 0.035 Uiso 1 1 calc R . .
H45C H 0.7645 1.0470 1.0672 0.035 Uiso 1 1 calc R . .
C46 C 0.7411(3) 0.9002(3) 0.8990(2) 0.0145(10) Uani 1 1 d . . .
C47 C 0.7403(4) 0.9891(3) 0.8840(2) 0.0207(11) Uani 1 1 d . . .
H47A H 0.6738 0.9996 0.8751 0.025 Uiso 1 1 calc R . .
C48 C 0.8343(4) 1.0635(3) 0.8814(2) 0.0227(12) Uani 1 1 d . . .
H48A H 0.8316 1.1241 0.8710 0.027 Uiso 1 1 calc R . .
C49 C 0.9331(4) 1.0496(3) 0.8940(2) 0.0233(12) Uani 1 1 d . . .
C50 C 0.9335(4) 0.9611(3) 0.9079(2) 0.0253(12) Uani 1 1 d . . .
H50A H 0.9998 0.9502 0.9162 0.030 Uiso 1 1 calc R . .
C51 C 0.8388(4) 0.8863(3) 0.9103(2) 0.0239(12) Uani 1 1 d . . .
H51A H 0.8414 0.8253 0.9197 0.029 Uiso 1 1 calc R . .
C52 C 1.0339(4) 1.1326(4) 0.8910(3) 0.0336(14) Uani 1 1 d . . .
H52A H 1.0965 1.1125 0.9012 0.050 Uiso 1 1 calc R . .
H52B H 1.0486 1.1906 0.9259 0.050 Uiso 1 1 calc R . .
H52C H 1.0219 1.1483 0.8441 0.050 Uiso 1 1 calc R . .
C53 C 0.6564(4) 0.7032(3) 1.0369(2) 0.0259(12) Uani 1 1 d . . .
H53A H 0.6656 0.7725 1.0450 0.039 Uiso 1 1 calc R . .
H53B H 0.7216 0.6960 1.0651 0.039 Uiso 1 1 calc R . .
H53C H 0.5923 0.6640 1.0503 0.039 Uiso 1 1 calc R . .
C54 C 0.6199(4) 0.4866(3) 0.9661(2) 0.0258(12) Uani 1 1 d . . .
H54A H 0.5695 0.4245 0.9333 0.031 Uiso 1 1 calc R . .
H54B H 0.5898 0.4934 1.0060 0.031 Uiso 1 1 calc R . .
C55 C 0.7327(4) 0.4794(4) 0.9942(3) 0.0288(13) Uani 1 1 d . . .
H55A H 0.7858 0.5444 1.0218 0.035 Uiso 1 1 calc R . .
H55B H 0.7264 0.4322 1.0262 0.035 Uiso 1 1 calc R . .
C56 C 0.7767(4) 0.4473(3) 0.9372(3) 0.0339(14) Uani 1 1 d . . .
H56A H 0.8480 0.4446 0.9586 0.051 Uiso 1 1 calc R . .
H56B H 0.7849 0.4944 0.9057 0.051 Uiso 1 1 calc R . .
H56C H 0.7258 0.3820 0.9103 0.051 Uiso 1 1 calc R . .
C57 C 0.1947(4) 0.5383(3) 0.4571(2) 0.0221(11) Uani 1 1 d . . .
C58 C 0.2200(4) 0.5400(4) 0.3948(3) 0.0376(14) Uani 1 1 d . . .
H58A H 0.2877 0.5869 0.3936 0.045 Uiso 1 1 calc R . .
C59 C 0.1501(5) 0.4756(4) 0.3333(3) 0.0420(15) Uani 1 1 d . . .
H59A H 0.1699 0.4785 0.2909 0.050 Uiso 1 1 calc R . .
C60 C 0.0533(5) 0.4087(4) 0.3340(3) 0.0486(17) Uani 1 1 d . . .
H60A H 0.0053 0.3636 0.2921 0.058 Uiso 1 1 calc R . .
C61 C 0.0247(5) 0.4061(4) 0.3952(3) 0.0591(19) Uani 1 1 d . . .
H61A H -0.0437 0.3598 0.3959 0.071 Uiso 1 1 calc R . .
C62 C 0.0961(5) 0.4717(4) 0.4567(3) 0.0541(18) Uani 1 1 d . . .
H62A H 0.0757 0.4698 0.4989 0.065 Uiso 1 1 calc R . .
C63 C 0.1880(4) 0.7398(4) 0.5157(2) 0.0305(13) Uani 1 1 d . . .
H63A H 0.2026 0.8036 0.5439 0.046 Uiso 1 1 calc R . .
H63B H 0.1145 0.6940 0.5127 0.046 Uiso 1 1 calc R . .
H63C H 0.1931 0.7478 0.4685 0.046 Uiso 1 1 calc R . .
C64 C 0.4957(4) 0.9183(3) 0.6503(2) 0.0196(11) Uani 1 1 d . . .
C65 C 0.5696(4) 0.9933(3) 0.7059(2) 0.0230(12) Uani 1 1 d . . .
H65A H 0.5600 0.9932 0.7515 0.028 Uiso 1 1 calc R . .
C66 C 0.6561(4) 1.0675(4) 0.6962(3) 0.0300(13) Uani 1 1 d . . .
H66A H 0.7050 1.1187 0.7346 0.036 Uiso 1 1 calc R . .
C67 C 0.6717(4) 1.0673(4) 0.6302(3) 0.0324(13) Uani 1 1 d . . .
H67A H 0.7318 1.1181 0.6234 0.039 Uiso 1 1 calc R . .
C68 C 0.6007(4) 0.9940(4) 0.5750(3) 0.0372(14) Uani 1 1 d . . .
H68A H 0.6115 0.9943 0.5298 0.045 Uiso 1 1 calc R . .
C69 C 0.5132(4) 0.9191(4) 0.5844(3) 0.0332(13) Uani 1 1 d . . .
H69A H 0.4649 0.8680 0.5458 0.040 Uiso 1 1 calc R . .
S1 S 0.26352(9) 0.24435(8) 0.28112(6) 0.0215(3) Uani 1 1 d D . .
O3 O 0.38134(15) 0.26999(18) 0.28324(14) 0.0226(8) Uani 1 1 d D . .
C70 C 0.2648(3) 0.2872(4) 0.36879(15) 0.0377(14) Uani 1 1 d D . .
H70A H 0.2927 0.3592 0.3789 0.056 Uiso 1 1 calc R . .
H70B H 0.3119 0.2647 0.4023 0.056 Uiso 1 1 calc R . .
H70C H 0.1903 0.2609 0.3730 0.056 Uiso 1 1 calc R . .
C71 C 0.2092(3) 0.11491(16) 0.2806(3) 0.0267(12) Uani 1 1 d D . .
H71A H 0.2034 0.0781 0.2353 0.040 Uiso 1 1 calc R . .
H71B H 0.1366 0.0962 0.2878 0.040 Uiso 1 1 calc R . .
H71C H 0.2579 0.0998 0.3184 0.040 Uiso 1 1 calc R . .
S2 S 0.65225(10) 0.38933(9) 0.23571(6) 0.0283(3) Uani 1 1 d D . .
O4 O 0.6294(2) 0.28418(13) 0.20515(13) 0.0266(8) Uani 1 1 d D . .
C72 C 0.7908(2) 0.4366(3) 0.2921(2) 0.0390(15) Uani 1 1 d D . .
H72A H 0.7933 0.4075 0.3340 0.058 Uiso 1 1 calc R . .
H72B H 0.8166 0.5083 0.3059 0.058 Uiso 1 1 calc R . .
H72C H 0.8378 0.4199 0.2668 0.058 Uiso 1 1 calc R . .
C73 C 0.6769(4) 0.4562(3) 0.1669(2) 0.0420(15) Uani 1 1 d D . .
H73A H 0.6079 0.4395 0.1303 0.063 Uiso 1 1 calc R . .
H73B H 0.7283 0.4384 0.1466 0.063 Uiso 1 1 calc R . .
H73C H 0.7080 0.5269 0.1863 0.063 Uiso 1 1 calc R . .
S3 S 0.88657(14) 0.36736(12) 0.79454(8) 0.0579(5) Uani 1 1 d D . .
O5 O 0.8722(3) 0.2885(2) 0.83566(17) 0.0780(15) Uani 1 1 d D . .
C74 C 0.9387(5) 0.3345(4) 0.7252(2) 0.0544(12) Uani 1 1 d D . .
H74A H 0.8832 0.2752 0.6927 0.082 Uiso 1 1 calc R . .
H74B H 1.0046 0.3219 0.7452 0.082 Uiso 1 1 calc R . .
H74C H 0.9568 0.3886 0.6998 0.082 Uiso 1 1 calc R . .
C75 C 1.0080(3) 0.4707(2) 0.8443(2) 0.0544(12) Uani 1 1 d D . .
H75A H 0.9945 0.5004 0.8856 0.082 Uiso 1 1 calc R . .
H75B H 1.0274 0.5195 0.8150 0.082 Uiso 1 1 calc R . .
H75C H 1.0682 0.4485 0.8596 0.082 Uiso 1 1 calc R . .
S4 S 0.75177(15) 0.66361(13) 0.34419(12) 0.0792(7) Uani 1 1 d D . .
O6 O 0.8306(3) 0.6628(3) 0.3031(2) 0.0927(18) Uani 1 1 d D A .
C76 C 0.7055(15) 0.7599(12) 0.3215(10) 0.097(3) Uani 0.50 1 d PD A 1
H76A H 0.6531 0.7376 0.2746 0.146 Uiso 0.50 1 calc PR A 1
H76B H 0.7681 0.8183 0.3219 0.146 Uiso 0.50 1 calc PR A 1
H76C H 0.6702 0.7762 0.3557 0.146 Uiso 0.50 1 calc PR A 1
C77 C 0.8335(5) 0.7147(10) 0.43391(19) 0.097(3) Uani 0.50 1 d PD A 1
H77A H 0.8837 0.6811 0.4473 0.146 Uiso 0.50 1 calc PR A 1
H77B H 0.7857 0.7059 0.4646 0.146 Uiso 0.50 1 calc PR A 1
H77C H 0.8755 0.7850 0.4388 0.146 Uiso 0.50 1 calc PR A 1
C76' C 0.6848(14) 0.7413(14) 0.3085(9) 0.097(3) Uani 0.50 1 d PD A 2
H76D H 0.6344 0.7076 0.2618 0.146 Uiso 0.50 1 calc PR A 2
H76E H 0.7396 0.8028 0.3047 0.146 Uiso 0.50 1 calc PR A 2
H76F H 0.6438 0.7560 0.3395 0.146 Uiso 0.50 1 calc PR A 2
C77' C 0.8304(6) 0.7531(9) 0.4238(4) 0.097(3) Uani 0.50 1 d PD A 2
H77D H 0.7971 0.8016 0.4290 0.146 Uiso 0.50 1 calc PR A 2
H77E H 0.9053 0.7863 0.4219 0.146 Uiso 0.50 1 calc PR A 2
H77F H 0.8315 0.7202 0.4640 0.146 Uiso 0.50 1 calc PR A 2

loop_
_atom_site_aniso_label
_atom_site_aniso_U_11
_atom_site_aniso_U_22
_atom_site_aniso_U_33
_atom_site_aniso_U_23
_atom_site_aniso_U_13
_atom_site_aniso_U_12
O1 0.020(2) 0.037(2) 0.035(2) 0.0117(17) 0.0100(17) 0.0156(17)
O2 0.048(3) 0.037(2) 0.027(2) -0.0107(18) -0.0091(19) 0.026(2)
N1 0.014(2) 0.022(2) 0.012(2) 0.0058(17) 0.0029(17) 0.0104(18)
N2 0.014(2) 0.023(2) 0.020(2) -0.0001(18) 0.0021(18) 0.0086(18)
N3 0.022(2) 0.023(2) 0.012(2) 0.0001(18) 0.0055(19) 0.0103(19)
N4 0.016(2) 0.022(2) 0.014(2) -0.0045(17) -0.0003(18) 0.0081(18)
N5 0.014(2) 0.028(2) 0.012(2) 0.0030(18) 0.0014(17) 0.0072(18)
N6 0.029(2) 0.014(2) 0.023(2) 0.0038(18) 0.005(2) 0.0122(19)
N7 0.026(2) 0.019(2) 0.018(2) -0.0016(18) -0.0022(19) 0.0096(19)
N8 0.017(2) 0.026(2) 0.016(2) 0.0001(18) -0.0016(18) 0.0124(19)
C1 0.018(3) 0.017(3) 0.016(3) -0.001(2) 0.003(2) 0.008(2)
C2 0.018(3) 0.027(3) 0.010(2) 0.003(2) 0.004(2) 0.007(2)
C3 0.016(3) 0.021(3) 0.013(2) -0.001(2) 0.001(2) 0.007(2)
C4 0.020(3) 0.018(3) 0.016(3) 0.001(2) 0.003(2) 0.010(2)
C5 0.013(3) 0.012(3) 0.022(3) 0.003(2) 0.003(2) 0.005(2)
C6 0.016(3) 0.021(3) 0.015(3) -0.001(2) 0.002(2) 0.006(2)
C7 0.012(3) 0.021(3) 0.022(3) 0.008(2) 0.006(2) 0.008(2)
C8 0.016(3) 0.023(3) 0.017(3) 0.003(2) 0.005(2) 0.009(2)
C9 0.024(3) 0.027(3) 0.029(3) 0.010(2) 0.013(3) 0.014(2)
C10 0.018(3) 0.021(3) 0.033(3) 0.006(2) 0.009(2) 0.008(2)
C11 0.018(3) 0.028(3) 0.019(3) 0.005(2) 0.002(2) 0.010(2)
C12 0.021(3) 0.022(3) 0.014(3) 0.003(2) 0.006(2) 0.010(2)
C13 0.015(3) 0.031(3) 0.013(3) 0.003(2) 0.007(2) 0.006(2)
C14 0.016(3) 0.019(3) 0.015(3) 0.000(2) -0.003(2) 0.006(2)
C15 0.012(3) 0.019(3) 0.018(3) 0.002(2) -0.001(2) 0.006(2)
C16 0.014(3) 0.025(3) 0.014(2) 0.003(2) 0.002(2) 0.011(2)
C17 0.022(3) 0.026(3) 0.015(3) 0.003(2) 0.001(2) 0.017(2)
C18 0.009(2) 0.022(3) 0.020(3) 0.001(2) 0.000(2) 0.005(2)
C19 0.015(3) 0.030(3) 0.016(3) 0.006(2) 0.002(2) 0.008(2)
C20 0.014(3) 0.023(3) 0.015(3) 0.005(2) 0.001(2) 0.008(2)
C21 0.015(3) 0.015(3) 0.022(3) 0.004(2) 0.003(2) 0.008(2)
C22 0.018(3) 0.026(3) 0.023(3) 0.001(2) 0.002(2) 0.009(2)
C23 0.021(3) 0.013(3) 0.030(3) 0.000(2) 0.008(2) 0.005(2)
C24 0.019(3) 0.018(3) 0.027(3) -0.003(2) 0.001(2) 0.005(2)
C25 0.034(3) 0.030(3) 0.026(3) -0.003(3) 0.005(3) 0.018(3)
C26 0.033(3) 0.025(3) 0.038(3) -0.006(3) 0.010(3) 0.010(3)
C27 0.046(4) 0.023(3) 0.043(4) 0.001(3) 0.018(3) 0.017(3)
C28 0.033(3) 0.024(3) 0.033(3) 0.005(3) 0.009(3) 0.012(3)
C29 0.024(3) 0.026(3) 0.016(3) 0.004(2) 0.000(2) 0.009(2)
C30 0.019(3) 0.022(3) 0.016(3) -0.004(2) 0.003(2) 0.009(2)
C31 0.028(3) 0.027(3) 0.011(2) 0.004(2) 0.004(2) 0.009(2)
C32 0.024(3) 0.023(3) 0.016(3) 0.007(2) 0.003(2) 0.012(2)
C33 0.016(3) 0.032(3) 0.012(3) 0.002(2) 0.000(2) 0.012(2)
C34 0.021(3) 0.019(3) 0.014(3) -0.001(2) 0.002(2) 0.007(2)
C35 0.031(3) 0.035(3) 0.024(3) 0.013(2) 0.014(2) 0.017(3)
C36 0.023(3) 0.026(3) 0.023(3) 0.008(2) 0.002(2) 0.008(2)
C37 0.065(5) 0.093(5) 0.020(3) -0.002(3) -0.008(3) 0.061(4)
C38 0.069(5) 0.120(6) 0.034(4) 0.040(4) 0.013(4) 0.075(5)
C39 0.051(4) 0.073(5) 0.067(5) 0.049(4) 0.032(4) 0.044(4)
C40 0.037(4) 0.031(3) 0.075(5) 0.016(3) 0.025(4) 0.019(3)
C41 0.035(3) 0.028(3) 0.044(4) 0.005(3) 0.007(3) 0.015(3)
C42 0.016(3) 0.032(3) 0.019(3) -0.001(2) -0.003(2) 0.012(2)
C43 0.034(3) 0.038(3) 0.009(2) -0.001(2) 0.003(2) 0.014(3)
C44 0.052(4) 0.043(4) 0.027(3) 0.012(3) 0.011(3) 0.006(3)
C45 0.016(3) 0.031(3) 0.018(3) 0.000(2) -0.001(2) 0.009(2)
C46 0.013(3) 0.017(3) 0.010(2) -0.002(2) -0.001(2) 0.006(2)
C47 0.018(3) 0.026(3) 0.014(3) 0.000(2) 0.000(2) 0.008(2)
C48 0.028(3) 0.024(3) 0.017(3) 0.002(2) 0.003(2) 0.013(2)
C49 0.022(3) 0.028(3) 0.022(3) -0.001(2) 0.007(2) 0.012(2)
C50 0.015(3) 0.028(3) 0.032(3) 0.006(2) 0.000(2) 0.011(2)
C51 0.025(3) 0.018(3) 0.028(3) 0.006(2) 0.005(2) 0.008(2)
C52 0.024(3) 0.032(3) 0.044(3) 0.010(3) 0.007(3) 0.009(3)
C53 0.031(3) 0.023(3) 0.018(3) 0.005(2) 0.000(2) 0.009(2)
C54 0.031(3) 0.025(3) 0.022(3) 0.008(2) 0.007(2) 0.012(2)
C55 0.031(3) 0.028(3) 0.031(3) 0.017(2) 0.004(3) 0.015(3)
C56 0.036(3) 0.024(3) 0.049(4) 0.010(3) 0.017(3) 0.016(3)
C57 0.020(3) 0.026(3) 0.019(3) 0.007(2) 0.001(2) 0.010(2)
C58 0.029(3) 0.051(4) 0.022(3) 0.002(3) -0.002(3) 0.009(3)
C59 0.042(4) 0.054(4) 0.022(3) -0.008(3) -0.001(3) 0.019(3)
C60 0.062(5) 0.024(3) 0.037(4) -0.007(3) -0.009(3) 0.008(3)
C61 0.042(4) 0.042(4) 0.060(5) 0.016(4) -0.004(4) -0.012(3)
C62 0.043(4) 0.069(5) 0.024(3) 0.008(3) -0.003(3) -0.002(4)
C63 0.025(3) 0.032(3) 0.025(3) 0.002(2) -0.009(2) 0.010(2)
C64 0.023(3) 0.021(3) 0.018(3) 0.005(2) 0.004(2) 0.013(2)
C65 0.025(3) 0.028(3) 0.017(3) 0.004(2) 0.005(2) 0.012(2)
C66 0.026(3) 0.031(3) 0.035(3) 0.012(3) 0.005(3) 0.013(3)
C67 0.029(3) 0.025(3) 0.052(4) 0.013(3) 0.018(3) 0.016(3)
C68 0.033(3) 0.048(4) 0.038(3) 0.010(3) 0.024(3) 0.015(3)
C69 0.036(3) 0.038(3) 0.024(3) 0.003(3) 0.015(3) 0.009(3)
S1 0.0162(7) 0.0262(7) 0.0204(7) 0.0054(6) -0.0007(6) 0.0097(6)
O3 0.0187(19) 0.0261(19) 0.0202(18) 0.0045(15) 0.0024(15) 0.0072(15)
C70 0.033(3) 0.041(3) 0.028(3) -0.011(3) 0.004(3) 0.009(3)
C71 0.024(3) 0.021(3) 0.032(3) 0.006(2) 0.007(2) 0.006(2)
S2 0.0288(8) 0.0290(8) 0.0233(7) 0.0033(6) 0.0023(6) 0.0105(6)
O4 0.035(2) 0.0198(19) 0.0180(18) -0.0003(15) -0.0014(16) 0.0097(16)
C72 0.028(3) 0.035(3) 0.037(3) 0.004(3) 0.000(3) -0.002(3)
C73 0.047(4) 0.050(4) 0.033(3) 0.022(3) 0.008(3) 0.022(3)
S3 0.0533(11) 0.0616(12) 0.0547(11) 0.0119(9) 0.0102(9) 0.0205(9)
O5 0.119(4) 0.037(3) 0.076(3) 0.023(3) 0.043(3) 0.013(3)
C74 0.061(3) 0.053(3) 0.047(3) 0.000(2) 0.013(3) 0.024(2)
C75 0.061(3) 0.053(3) 0.047(3) 0.000(2) 0.013(3) 0.024(2)
S4 0.0631(13) 0.0412(11) 0.1294(19) 0.0051(12) 0.0525(14) 0.0021(9)
O6 0.097(4) 0.051(3) 0.150(5) 0.014(3) 0.084(4) 0.021(3)
C76 0.097(6) 0.046(6) 0.133(6) 0.008(5) 0.051(5) -0.003(5)
C77 0.097(6) 0.046(6) 0.133(6) 0.008(5) 0.051(5) -0.003(5)
C76' 0.097(6) 0.046(6) 0.133(6) 0.008(5) 0.051(5) -0.003(5)
C77' 0.097(6) 0.046(6) 0.133(6) 0.008(5) 0.051(5) -0.003(5)

loop_
_atom_type_symbol
_atom_type_description
_atom_type_scat_dispersion_real
_atom_type_scat_dispersion_imag
_atom_type_scat_source
C C 0.0033 0.0016 'International Tables Vol C Tables 4.2.6.8 and 6.1.1.4'
H H 0.0000 0.0000 'International Tables Vol C Tables 4.2.6.8 and 6.1.1.4'
N N 0.0061 0.0033 'International Tables Vol C Tables 4.2.6.8 and 6.1.1.4'
O O 0.0106 0.0060 'International Tables Vol C Tables 4.2.6.8 and 6.1.1.4'
S S 0.1246 0.1234 'International Tables Vol C Tables 4.2.6.8 and 6.1.1.4'

loop_
_geom_angle_atom_site_label_1
_geom_angle_atom_site_label_2
_geom_angle_atom_site_label_3
_geom_angle
C1 N1 C4 109.7(4)
C1 N1 H1A 125.1
C4 N1 H1A 125.1
C5 N2 C6 125.6(4)
C5 N2 H2A 117.2
C6 N2 H2A 117.2
C12 N3 C7 122.3(4)
C12 N3 H3A 118.8
C7 N3 H3A 118.8
C13 N4 C16 109.6(4)
C13 N4 H4A 125.2
C16 N4 H4A 125.2
C18 N5 C21 110.2(4)
C18 N5 H5A 124.9
C21 N5 H5A 124.9
C22 N6 C23 121.5(4)
C22 N6 H6A 119.2
C23 N6 H6A 119.2
C29 N7 C24 125.7(4)
C29 N7 H7A 117.2
C24 N7 H7A 117.2
C33 N8 C30 110.3(4)
C33 N8 H8A 124.9
C30 N8 H8A 124.9
N1 C1 C2 107.9(4)
N1 C1 C34 117.5(4)
C2 C1 C34 134.5(4)
C1 C2 C3 107.2(4)
C1 C2 C35 127.7(4)
C3 C2 C35 125.1(4)
C4 C3 C2 107.4(4)
C4 C3 C36 127.3(4)
C2 C3 C36 125.3(4)
N1 C4 C3 107.7(4)
N1 C4 C5 124.7(4)
C3 C4 C5 127.6(4)
O1 C5 N2 123.0(4)
O1 C5 C4 121.9(4)
N2 C5 C4 115.0(4)
C11 C6 N2 125.4(4)
C11 C6 C7 120.7(4)
N2 C6 C7 114.0(4)
C8 C7 N3 124.1(4)
C8 C7 C6 118.4(4)
N3 C7 C6 117.4(4)
C9 C8 C7 121.0(4)
C9 C8 H8B 119.5
C7 C8 H8B 119.5
C8 C9 C10 119.0(4)
C8 C9 H9A 120.5
C10 C9 H9A 120.5
C11 C10 C9 121.3(4)
C11 C10 H10A 119.3
C9 C10 H10A 119.3
C6 C11 C10 119.6(4)
C6 C11 H11A 120.2
C10 C11 H11A 120.2
N3 C12 C13 121.0(4)
N3 C12 H12A 119.5
C13 C12 H12A 119.5
N4 C13 C14 107.6(4)
N4 C13 C12 119.9(4)
C14 C13 C12 132.4(4)
C13 C14 C15 107.7(4)
C13 C14 C42 127.0(4)
C15 C14 C42 125.3(4)
C16 C15 C14 107.7(4)
C16 C15 C45 126.5(4)
C14 C15 C45 125.7(4)
N4 C16 C15 107.4(4)
N4 C16 C17 117.9(4)
C15 C16 C17 134.6(4)
C16 C17 C46 113.7(4)
C16 C17 C18 110.8(4)
C46 C17 C18 117.0(4)
C16 C17 H17A 104.7
C46 C17 H17A 104.7
C18 C17 H17A 104.7
N5 C18 C19 107.7(4)
N5 C18 C17 118.2(4)
C19 C18 C17 133.9(4)
C18 C19 C20 107.1(4)
C18 C19 C53 127.8(4)
C20 C19 C53 125.0(4)
C21 C20 C19 107.9(4)
C21 C20 C54 125.2(4)
C19 C20 C54 126.9(4)
N5 C21 C20 107.0(4)
N5 C21 C22 121.4(4)
C20 C21 C22 131.6(4)
N6 C22 C21 122.6(5)
N6 C22 H22A 118.7
C21 C22 H22A 118.7
N6 C23 C28 124.2(4)
N6 C23 C24 117.1(4)
C28 C23 C24 118.8(4)
C23 C24 N7 116.4(4)
C23 C24 C25 120.0(4)
N7 C24 C25 123.6(4)
C26 C25 C24 118.7(5)
C26 C25 H25A 120.6
C24 C25 H25A 120.6
C27 C26 C25 121.5(5)
C27 C26 H26A 119.3
C25 C26 H26A 119.3
C26 C27 C28 120.6(5)
C26 C27 H27A 119.7
C28 C27 H27A 119.7
C27 C28 C23 120.3(5)
C27 C28 H28A 119.9
C23 C28 H28A 119.9
O2 C29 N7 121.9(4)
O2 C29 C30 120.0(4)
N7 C29 C30 118.1(4)
N8 C30 C31 106.6(4)
N8 C30 C29 126.5(4)
C31 C30 C29 126.9(4)
C30 C31 C32 108.3(4)
C30 C31 C57 125.5(4)
C32 C31 C57 126.2(4)
C33 C32 C31 107.2(4)
C33 C32 C63 129.2(4)
C31 C32 C63 123.6(4)
N8 C33 C32 107.5(4)
N8 C33 C34 118.3(4)
C32 C33 C34 134.2(4)
C33 C34 C1 112.1(4)
C33 C34 C64 114.4(4)
C1 C34 C64 113.6(4)
C33 C34 H34A 105.2
C1 C34 H34A 105.2
C64 C34 H34A 105.2
C2 C35 H35A 109.5
C2 C35 H35B 109.5
H35A C35 H35B 109.5
C2 C35 H35C 109.5
H35A C35 H35C 109.5
H35B C35 H35C 109.5
C37 C36 C41 117.6(5)
C37 C36 C3 120.2(5)
C41 C36 C3 122.3(4)
C36 C37 C38 121.0(6)
C36 C37 H37A 119.5
C38 C37 H37A 119.5
C39 C38 C37 119.7(6)
C39 C38 H38A 120.2
C37 C38 H38A 120.2
C38 C39 C40 120.6(6)
C38 C39 H39A 119.7
C40 C39 H39A 119.7
C39 C40 C41 119.7(6)
C39 C40 H40A 120.1
C41 C40 H40A 120.1
C40 C41 C36 121.4(5)
C40 C41 H41A 119.3
C36 C41 H41A 119.3
C14 C42 C43 112.0(4)
C14 C42 H42A 109.2
C43 C42 H42A 109.2
C14 C42 H42B 109.2
C43 C42 H42B 109.2
H42A C42 H42B 107.9
C44 C43 C42 112.9(4)
C44 C43 H43A 109.0
C42 C43 H43A 109.0
C44 C43 H43B 109.0
C42 C43 H43B 109.0
H43A C43 H43B 107.8
C43 C44 H44A 109.5
C43 C44 H44B 109.5
H44A C44 H44B 109.5
C43 C44 H44C 109.5
H44A C44 H44C 109.5
H44B C44 H44C 109.5
C15 C45 H45A 109.5
C15 C45 H45B 109.5
H45A C45 H45B 109.5
C15 C45 H45C 109.5
H45A C45 H45C 109.5
H45B C45 H45C 109.5
C47 C46 C51 117.9(4)
C47 C46 C17 118.4(4)
C51 C46 C17 123.7(4)
C46 C47 C48 121.6(4)
C46 C47 H47A 119.2
C48 C47 H47A 119.2
C47 C48 C49 120.2(5)
C47 C48 H48A 119.9
C49 C48 H48A 119.9
C50 C49 C48 118.2(4)
C50 C49 C52 123.2(4)
C48 C49 C52 118.6(4)
C49 C50 C51 121.5(4)
C49 C50 H50A 119.3
C51 C50 H50A 119.3
C46 C51 C50 120.6(4)
C46 C51 H51A 119.7
C50 C51 H51A 119.7
C49 C52 H52A 109.5
C49 C52 H52B 109.5
H52A C52 H52B 109.5
C49 C52 H52C 109.5
H52A C52 H52C 109.5
H52B C52 H52C 109.5
C19 C53 H53A 109.5
C19 C53 H53B 109.5
H53A C53 H53B 109.5
C19 C53 H53C 109.5
H53A C53 H53C 109.5
H53B C53 H53C 109.5
C20 C54 C55 114.5(4)
C20 C54 H54A 108.6
C55 C54 H54A 108.6
C20 C54 H54B 108.6
C55 C54 H54B 108.6
H54A C54 H54B 107.6
C56 C55 C54 113.9(4)
C56 C55 H55A 108.8
C54 C55 H55A 108.8
C56 C55 H55B 108.8
C54 C55 H55B 108.8
H55A C55 H55B 107.7
C55 C56 H56A 109.5
C55 C56 H56B 109.5
H56A C56 H56B 109.5
C55 C56 H56C 109.5
H56A C56 H56C 109.5
H56B C56 H56C 109.5
C62 C57 C58 117.6(5)
C62 C57 C31 122.5(5)
C58 C57 C31 119.9(4)
C57 C58 C59 122.0(5)
C57 C58 H58A 119.0
C59 C58 H58A 119.0
C60 C59 C58 119.7(6)
C60 C59 H59A 120.2
C58 C59 H59A 120.2
C59 C60 C61 119.7(5)
C59 C60 H60A 120.1
C61 C60 H60A 120.1
C60 C61 C62 119.8(6)
C60 C61 H61A 120.1
C62 C61 H61A 120.1
C57 C62 C61 121.2(6)
C57 C62 H62A 119.4
C61 C62 H62A 119.4
C32 C63 H63A 109.5
C32 C63 H63B 109.5
H63A C63 H63B 109.5
C32 C63 H63C 109.5
H63A C63 H63C 109.5
H63B C63 H63C 109.5
C69 C64 C65 118.1(5)
C69 C64 C34 122.1(4)
C65 C64 C34 119.7(4)
C66 C65 C64 121.3(5)
C66 C65 H65A 119.4
C64 C65 H65A 119.4
C65 C66 C67 119.7(5)
C65 C66 H66A 120.1
C67 C66 H66A 120.1
C68 C67 C66 120.0(5)
C68 C67 H67A 120.0
C66 C67 H67A 120.0
C67 C68 C69 120.6(5)
C67 C68 H68A 119.7
C69 C68 H68A 119.7
C68 C69 C64 120.3(5)
C68 C69 H69A 119.8
C64 C69 H69A 119.8
O3 S1 C71 105.87(13)
O3 S1 C70 105.90(13)
C71 S1 C70 97.7(3)
S1 C70 H70A 109.5
S1 C70 H70B 109.5
H70A C70 H70B 109.5
S1 C70 H70C 109.5
H70A C70 H70C 109.5
H70B C70 H70C 109.5
S1 C71 H71A 109.5
S1 C71 H71B 109.5
H71A C71 H71B 109.5
S1 C71 H71C 109.5
H71A C71 H71C 109.5
H71B C71 H71C 109.5
O4 S2 C73 105.38(18)
O4 S2 C72 105.06(18)
C73 S2 C72 97.8(2)
S2 C72 H72A 109.5
S2 C72 H72B 109.5
H72A C72 H72B 109.5
S2 C72 H72C 109.5
H72A C72 H72C 109.5
H72B C72 H72C 109.5
S2 C73 H73A 109.5
S2 C73 H73B 109.5
H73A C73 H73B 109.5
S2 C73 H73C 109.5
H73A C73 H73C 109.5
H73B C73 H73C 109.5
O5 S3 C74 107.2(2)
O5 S3 C75 107.5(2)
C74 S3 C75 97.3(3)
S3 C74 H74A 109.5
S3 C74 H74B 109.5
H74A C74 H74B 109.5
S3 C74 H74C 109.5
H74A C74 H74C 109.5
H74B C74 H74C 109.5
S3 C75 H75A 109.5
S3 C75 H75B 109.5
H75A C75 H75B 109.5
S3 C75 H75C 109.5
H75A C75 H75C 109.5
H75B C75 H75C 109.5
O6 S4 C77' 106.0(4)
O6 S4 C76 105.9(4)
O6 S4 C77 105.9(4)
C76 S4 C77 101.7(5)
O6 S4 C76' 105.8(4)
C77' S4 C76' 93.0(5)
S4 C76 H76A 109.5
S4 C76 H76B 109.5
H76A C76 H76B 109.5
S4 C76 H76C 109.5
H76A C76 H76C 109.5
H76B C76 H76C 109.5
S4 C77 H77A 109.5
S4 C77 H77B 109.5
H77A C77 H77B 109.5
S4 C77 H77C 109.5
H77A C77 H77C 109.5
H77B C77 H77C 109.5
S4 C76' H76D 109.5
S4 C76' H76E 109.5
H76D C76' H76E 109.5
S4 C76' H76F 109.5
H76D C76' H76F 109.5
H76E C76' H76F 109.5
S4 C77' H77D 109.5
S4 C77' H77E 109.5
H77D C77' H77E 109.5
S4 C77' H77F 109.5
H77D C77' H77F 109.5
H77E C77' H77F 109.5

loop_
_geom_bond_atom_site_label_1
_geom_bond_atom_site_label_2
_geom_bond_distance
O1 C5 1.217(5)
O2 C29 1.233(5)
N1 C1 1.375(5)
N1 C4 1.377(5)
N1 H1A 0.8800
N2 C5 1.385(5)
N2 C6 1.408(5)
N2 H2A 0.8800
N3 C12 1.285(5)
N3 C7 1.388(5)
N3 H3A 0.8800
N4 C13 1.374(5)
N4 C16 1.390(5)
N4 H4A 0.8800
N5 C18 1.359(5)
N5 C21 1.388(5)
N5 H5A 0.8800
N6 C22 1.282(5)
N6 C23 1.386(5)
N6 H6A 0.8800
N7 C29 1.368(5)
N7 C24 1.409(6)
N7 H7A 0.8800
N8 C33 1.374(5)
N8 C30 1.381(5)
N8 H8A 0.8800
C1 C2 1.384(6)
C1 C34 1.516(6)
C2 C3 1.427(6)
C2 C35 1.513(6)
C3 C4 1.384(6)
C3 C36 1.482(6)
C4 C5 1.471(6)
C6 C11 1.372(6)
C6 C7 1.415(6)
C7 C8 1.389(6)
C8 C9 1.386(6)
C8 H8B 0.9500
C9 C10 1.389(6)
C9 H9A 0.9500
C10 C11 1.379(6)
C10 H10A 0.9500
C11 H11A 0.9500
C12 C13 1.424(6)
C12 H12A 0.9500
C13 C14 1.403(6)
C14 C15 1.408(6)
C14 C42 1.500(6)
C15 C16 1.396(6)
C15 C45 1.499(6)
C16 C17 1.492(6)
C17 C46 1.502(6)
C17 C18 1.528(6)
C17 H17A 1.0000
C18 C19 1.401(6)
C19 C20 1.414(6)
C19 C53 1.514(6)
C20 C21 1.388(6)
C20 C54 1.507(6)
C21 C22 1.423(6)
C22 H22A 0.9500
C23 C28 1.405(6)
C23 C24 1.406(6)
C24 C25 1.412(6)
C25 C26 1.382(6)
C25 H25A 0.9500
C26 C27 1.365(7)
C26 H26A 0.9500
C27 C28 1.376(6)
C27 H27A 0.9500
C28 H28A 0.9500
C29 C30 1.463(6)
C30 C31 1.386(6)
C31 C32 1.415(6)
C31 C57 1.489(6)
C32 C33 1.385(6)
C32 C63 1.511(6)
C33 C34 1.511(6)
C34 C64 1.521(6)
C34 H34A 1.0000
C35 H35A 0.9800
C35 H35B 0.9800
C35 H35C 0.9800
C36 C37 1.376(6)
C36 C41 1.381(7)
C37 C38 1.392(7)
C37 H37A 0.9500
C38 C39 1.354(8)
C38 H38A 0.9500
C39 C40 1.359(8)
C39 H39A 0.9500
C40 C41 1.376(7)
C40 H40A 0.9500
C41 H41A 0.9500
C42 C43 1.553(6)
C42 H42A 0.9900
C42 H42B 0.9900
C43 C44 1.504(7)
C43 H43A 0.9900
C43 H43B 0.9900
C44 H44A 0.9800
C44 H44B 0.9800
C44 H44C 0.9800
C45 H45A 0.9800
C45 H45B 0.9800
C45 H45C 0.9800
C46 C47 1.381(6)
C46 C51 1.385(6)
C47 C48 1.387(6)
C47 H47A 0.9500
C48 C49 1.399(6)
C48 H48A 0.9500
C49 C50 1.366(6)
C49 C52 1.511(6)
C50 C51 1.394(6)
C50 H50A 0.9500
C51 H51A 0.9500
C52 H52A 0.9800
C52 H52B 0.9800
C52 H52C 0.9800
C53 H53A 0.9800
C53 H53B 0.9800
C53 H53C 0.9800
C54 C55 1.551(6)
C54 H54A 0.9900
C54 H54B 0.9900
C55 C56 1.514(6)
C55 H55A 0.9900
C55 H55B 0.9900
C56 H56A 0.9800
C56 H56B 0.9800
C56 H56C 0.9800
C57 C62 1.361(7)
C57 C58 1.370(6)
C58 C59 1.384(7)
C58 H58A 0.9500
C59 C60 1.353(8)
C59 H59A 0.9500
C60 C61 1.370(8)
C60 H60A 0.9500
C61 C62 1.395(7)
C61 H61A 0.9500
C62 H62A 0.9500
C63 H63A 0.9800
C63 H63B 0.9800
C63 H63C 0.9800
C64 C69 1.392(6)
C64 C65 1.393(6)
C65 C66 1.373(6)
C65 H65A 0.9500
C66 C67 1.385(7)
C66 H66A 0.9500
C67 C68 1.366(7)
C67 H67A 0.9500
C68 C69 1.386(7)
C68 H68A 0.9500
C69 H69A 0.9500
S1 O3 1.505(2)
S1 C71 1.796(2)
S1 C70 1.797(2)
C70 H70A 0.9800
C70 H70B 0.9800
C70 H70C 0.9800
C71 H71A 0.9800
C71 H71B 0.9800
C71 H71C 0.9800
S2 O4 1.508(2)
S2 C73 1.801(2)
S2 C72 1.803(2)
C72 H72A 0.9800
C72 H72B 0.9800
C72 H72C 0.9800
C73 H73A 0.9800
C73 H73B 0.9800
C73 H73C 0.9800
S3 O5 1.478(3)
S3 C74 1.797(3)
S3 C75 1.801(3)
C74 H74A 0.9800
C74 H74B 0.9800
C74 H74C 0.9800
C75 H75A 0.9800
C75 H75B 0.9800
C75 H75C 0.9800
S4 O6 1.500(5)
S4 C77' 1.799(7)
S4 C76 1.800(7)
S4 C77 1.800(7)
S4 C76' 1.800(7)
C76 H76A 0.9800
C76 H76B 0.9800
C76 H76C 0.9800
C77 H77A 0.9800
C77 H77B 0.9800
C77 H77C 0.9800
C76' H76D 0.9800
C76' H76E 0.9800
C76' H76F 0.9800
C77' H77D 0.9800
C77' H77E 0.9800
C77' H77F 0.9800

loop_
_geom_hbond_atom_site_label_D
_geom_hbond_atom_site_label_H
_geom_hbond_atom_site_label_A
_geom_hbond_site_symmetry_A
_geom_hbond_distance_DH
_geom_hbond_distance_HA
_geom_hbond_distance_DA
_geom_hbond_angle_DHA
N1 H1A O4 2_666 0.88 2.01 2.841(5) 158
N4 H4A O4 2_666 0.88 2.12 2.937(4) 155
N5 H5A O3 2_666 0.88 1.99 2.866(5) 172
N8 H8A O3 2_666 0.88 1.95 2.819(5) 168

loop_
_geom_torsion_atom_site_label_1
_geom_torsion_atom_site_label_2
_geom_torsion_atom_site_label_3
_geom_torsion_atom_site_label_4
_geom_torsion
C4 N1 C1 C2 2.0(5)
C4 N1 C1 C34 -174.5(4)
N1 C1 C2 C3 -2.3(5)
C34 C1 C2 C3 173.4(5)
N1 C1 C2 C35 176.3(4)
C34 C1 C2 C35 -8.0(8)
C1 C2 C3 C4 1.8(5)
C35 C2 C3 C4 -176.9(4)
C1 C2 C3 C36 -178.6(4)
C35 C2 C3 C36 2.7(7)
C1 N1 C4 C3 -0.9(5)
C1 N1 C4 C5 178.4(4)
C2 C3 C4 N1 -0.6(5)
C36 C3 C4 N1 179.8(4)
C2 C3 C4 C5 -179.8(4)
C36 C3 C4 C5 0.6(8)
C6 N2 C5 O1 -7.6(7)
C6 N2 C5 C4 174.8(4)
N1 C4 C5 O1 -163.8(4)
C3 C4 C5 O1 15.3(7)
N1 C4 C5 N2 13.9(6)
C3 C4 C5 N2 -167.0(4)
C5 N2 C6 C11 30.8(7)
C5 N2 C6 C7 -149.8(4)
C12 N3 C7 C8 -42.0(7)
C12 N3 C7 C6 140.9(4)
C11 C6 C7 C8 -0.7(7)
N2 C6 C7 C8 179.8(4)
C11 C6 C7 N3 176.6(4)
N2 C6 C7 N3 -2.9(6)
N3 C7 C8 C9 -176.7(4)
C6 C7 C8 C9 0.4(7)
C7 C8 C9 C10 0.5(7)
C8 C9 C10 C11 -1.1(7)
N2 C6 C11 C10 179.6(4)
C7 C6 C11 C10 0.2(7)
C9 C10 C11 C6 0.8(7)
C7 N3 C12 C13 179.5(4)
C16 N4 C13 C14 -0.1(5)
C16 N4 C13 C12 175.9(4)
N3 C12 C13 N4 -1.6(7)
N3 C12 C13 C14 173.2(5)
N4 C13 C14 C15 -0.4(5)
C12 C13 C14 C15 -175.7(5)
N4 C13 C14 C42 -176.9(4)
C12 C13 C14 C42 7.8(8)
C13 C14 C15 C16 0.7(5)
C42 C14 C15 C16 177.3(4)
C13 C14 C15 C45 -179.7(4)
C42 C14 C15 C45 -3.1(7)
C13 N4 C16 C15 0.5(5)
C13 N4 C16 C17 177.6(4)
C14 C15 C16 N4 -0.8(5)
C45 C15 C16 N4 179.6(4)
C14 C15 C16 C17 -177.1(5)
C45 C15 C16 C17 3.2(8)
N4 C16 C17 C46 150.3(4)
C15 C16 C17 C46 -33.6(7)
N4 C16 C17 C18 -75.6(5)
C15 C16 C17 C18 100.5(6)
C21 N5 C18 C19 0.7(5)
C21 N5 C18 C17 -174.9(4)
C16 C17 C18 N5 145.2(4)
C46 C17 C18 N5 -82.4(5)
C16 C17 C18 C19 -29.0(7)
C46 C17 C18 C19 103.5(6)
N5 C18 C19 C20 -1.3(5)
C17 C18 C19 C20 173.4(4)
N5 C18 C19 C53 -178.7(4)
C17 C18 C19 C53 -4.1(8)
C18 C19 C20 C21 1.3(5)
C53 C19 C20 C21 178.9(4)
C18 C19 C20 C54 -179.7(4)
C53 C19 C20 C54 -2.1(7)
C18 N5 C21 C20 0.1(5)
C18 N5 C21 C22 178.2(4)
C19 C20 C21 N5 -0.9(5)
C54 C20 C21 N5 -179.9(4)
C19 C20 C21 C22 -178.7(5)
C54 C20 C21 C22 2.3(8)
C23 N6 C22 C21 -179.3(4)
N5 C21 C22 N6 4.0(7)
C20 C21 C22 N6 -178.4(5)
C22 N6 C23 C28 -29.8(7)
C22 N6 C23 C24 150.9(5)
N6 C23 C24 N7 -1.1(6)
C28 C23 C24 N7 179.6(4)
N6 C23 C24 C25 -179.3(4)
C28 C23 C24 C25 1.5(7)
C29 N7 C24 C23 -156.6(4)
C29 N7 C24 C25 21.5(7)
C23 C24 C25 C26 2.2(7)
N7 C24 C25 C26 -175.8(5)
C24 C25 C26 C27 -4.0(8)
C25 C26 C27 C28 2.0(8)
C26 C27 C28 C23 1.8(8)
N6 C23 C28 C27 177.3(5)
C24 C23 C28 C27 -3.5(7)
C24 N7 C29 O2 -6.6(8)
C24 N7 C29 C30 170.3(4)
C33 N8 C30 C31 1.2(5)
C33 N8 C30 C29 -176.8(4)
O2 C29 C30 N8 -178.3(5)
N7 C29 C30 N8 4.8(7)
O2 C29 C30 C31 4.1(8)
N7 C29 C30 C31 -172.7(5)
N8 C30 C31 C32 -0.9(5)
C29 C30 C31 C32 177.1(4)
N8 C30 C31 C57 179.4(4)
C29 C30 C31 C57 -2.7(8)
C30 C31 C32 C33 0.3(5)
C57 C31 C32 C33 180.0(4)
C30 C31 C32 C63 178.6(4)
C57 C31 C32 C63 -1.7(8)
C30 N8 C33 C32 -1.0(5)
C30 N8 C33 C34 179.9(4)
C31 C32 C33 N8 0.4(5)
C63 C32 C33 N8 -177.7(5)
C31 C32 C33 C34 179.3(5)
C63 C32 C33 C34 1.1(9)
N8 C33 C34 C1 -146.3(4)
C32 C33 C34 C1 35.0(7)
N8 C33 C34 C64 82.4(5)
C32 C33 C34 C64 -96.3(6)
N1 C1 C34 C33 83.1(5)
C2 C1 C34 C33 -92.3(6)
N1 C1 C34 C64 -145.2(4)
C2 C1 C34 C64 39.4(7)
C4 C3 C36 C37 -114.5(6)
C2 C3 C36 C37 66.0(7)
C4 C3 C36 C41 64.8(7)
C2 C3 C36 C41 -114.7(5)
C41 C36 C37 C38 0.1(9)
C3 C36 C37 C38 179.4(6)
C36 C37 C38 C39 1.5(10)
C37 C38 C39 C40 -2.8(10)
C38 C39 C40 C41 2.6(9)
C39 C40 C41 C36 -1.0(8)
C37 C36 C41 C40 -0.3(8)
C3 C36 C41 C40 -179.7(5)
C13 C14 C42 C43 93.7(5)
C15 C14 C42 C43 -82.2(6)
C14 C42 C43 C44 -67.4(5)
C16 C17 C46 C47 -59.3(5)
C18 C17 C46 C47 169.5(4)
C16 C17 C46 C51 121.1(5)
C18 C17 C46 C51 -10.1(6)
C51 C46 C47 C48 -1.2(7)
C17 C46 C47 C48 179.1(4)
C46 C47 C48 C49 0.2(7)
C47 C48 C49 C50 0.7(7)
C47 C48 C49 C52 -179.7(4)
C48 C49 C50 C51 -0.6(7)
C52 C49 C50 C51 179.9(5)
C47 C46 C51 C50 1.4(7)
C17 C46 C51 C50 -179.0(4)
C49 C50 C51 C46 -0.5(7)
C21 C20 C54 C55 90.0(6)
C19 C20 C54 C55 -88.8(6)
C20 C54 C55 C56 -70.8(5)
C30 C31 C57 C62 97.0(7)
C32 C31 C57 C62 -82.7(7)
C30 C31 C57 C58 -84.0(6)
C32 C31 C57 C58 96.3(6)
C62 C57 C58 C59 -1.4(8)
C31 C57 C58 C59 179.5(5)
C57 C58 C59 C60 0.2(9)
C58 C59 C60 C61 0.9(9)
C59 C60 C61 C62 -0.9(10)
C58 C57 C62 C61 1.5(9)
C31 C57 C62 C61 -179.5(5)
C60 C61 C62 C57 -0.4(10)
C33 C34 C64 C69 21.4(6)
C1 C34 C64 C69 -109.2(5)
C33 C34 C64 C65 -155.6(4)
C1 C34 C64 C65 73.8(5)
C69 C64 C65 C66 1.4(7)
C34 C64 C65 C66 178.5(4)
C64 C65 C66 C67 -1.1(7)
C65 C66 C67 C68 0.5(7)
C66 C67 C68 C69 -0.4(8)
C67 C68 C69 C64 0.8(8)
C65 C64 C69 C68 -1.3(7)
C34 C64 C69 C68 -178.3(4)
